data_4302826
loop_
_publ_author_name
'John J. Curley'
'Tetsuro Murahashi'
'Christopher C. Cummins'

_publ_contact_author_address
;Department of Chemistry
Massachusetts Institute of Technology
77 Massachusetts Avenue
Room 6-325
Cambridge, MA
02139
;
_publ_contact_author_email ccummins@mit.edu
_publ_contact_author_name 'Christopher C. Cummins'
_publ_section_title
;
Synthesis and Reversible Reductive Coupling of Cationic, Dinitrogen-Derived
Diazoalkane Complexes
;
_journal_name_full 'Inorganic Chemistry'
_journal_page_first 7181
_journal_page_last 7193
_journal_paper_doi 10.1021/ic900495s
_journal_volume 48
_journal_year 2009
_chemical_formula_sum 'C43 H60 Al Cl4 Mo N5'
_chemical_formula_weight 911.68
_chemical_name_common '[PhC(H)NNMo(N[t-Bu]Ar)3][AlCl4]'
_chemical_name_systematic
;

 ?

;
_space_group_IT_number 33
_symmetry_cell_setting orthorhombic
_symmetry_space_group_name_Hall 'P 2c -2n'
_symmetry_space_group_name_H-M 'P n a 21'
_atom_sites_solution_hydrogens geom
_atom_sites_solution_primary direct
_atom_sites_solution_secondary difmap
_audit_creation_method SHELXL-97
_cell_angle_alpha 90.00
_cell_angle_beta 90.00
_cell_angle_gamma 90.00
_cell_formula_units_Z 4
_cell_length_a 22.9306(14)
_cell_length_b 16.7543(10)
_cell_length_c 12.3428(7)
_cell_measurement_reflns_used 9931
_cell_measurement_temperature 373(2)
_cell_measurement_theta_max 30.50
_cell_measurement_theta_min 2.23
_cell_volume 4741.9(5)
_computing_cell_refinement 'Bruker SAINT'
_computing_data_collection 'Bruker APEX2'
_computing_data_reduction 'Bruker SAINT'
_computing_molecular_graphics 'Bruker SHELXTL'
_computing_publication_material 'Bruker SHELXTL'
_computing_structure_refinement 'SHELXL-97 (Sheldrick, 2008)'
_computing_structure_solution 'SHELXS-97 (Sheldrick, 2008)'
_diffrn_ambient_temperature 373(2)
_diffrn_measured_fraction_theta_full 1.000
_diffrn_measured_fraction_theta_max 1.000
_diffrn_measurement_device_type 'Bruker APEX-II CCD'
_diffrn_measurement_method '\f and \w scans'
_diffrn_radiation_monochromator graphite
_diffrn_radiation_source 'fine-focus sealed tube'
_diffrn_radiation_type MoK\a
_diffrn_radiation_wavelength 0.71073
_diffrn_reflns_av_R_equivalents 0.0524
_diffrn_reflns_av_sigmaI/netI 0.0322
_diffrn_reflns_limit_h_max 31
_diffrn_reflns_limit_h_min -31
_diffrn_reflns_limit_k_max 23
_diffrn_reflns_limit_k_min -23
_diffrn_reflns_limit_l_max 17
_diffrn_reflns_limit_l_min -17
_diffrn_reflns_number 102880
_diffrn_reflns_theta_full 29.57
_diffrn_reflns_theta_max 29.57
_diffrn_reflns_theta_min 1.51
_exptl_absorpt_coefficient_mu 0.554
_exptl_absorpt_correction_T_max 0.9451
_exptl_absorpt_correction_T_min 0.8178
_exptl_absorpt_correction_type multi-scan
_exptl_absorpt_process_details sadabs
_exptl_crystal_colour red
_exptl_crystal_density_diffrn 1.277
_exptl_crystal_description needle
_exptl_crystal_F_000 1904
_exptl_crystal_size_max 0.28
_exptl_crystal_size_mid 0.26
_exptl_crystal_size_min 0.10
_refine_diff_density_max 0.669
_refine_diff_density_min -0.353
_refine_diff_density_rms 0.070
_refine_ls_abs_structure_details 'Flack H D (1983), Acta Cryst. A39, 876-881'
_refine_ls_abs_structure_Flack 0.00(2)
_refine_ls_extinction_method none
_refine_ls_goodness_of_fit_ref 1.046
_refine_ls_hydrogen_treatment mixed
_refine_ls_matrix_type full
_refine_ls_number_parameters 505
_refine_ls_number_reflns 13297
_refine_ls_number_restraints 32
_refine_ls_restrained_S_all 1.047
_refine_ls_R_factor_all 0.0387
_refine_ls_R_factor_gt 0.0330
_refine_ls_shift/su_max 0.002
_refine_ls_shift/su_mean 0.000
_refine_ls_structure_factor_coef Fsqd
_refine_ls_weighting_details 'calc w=1/[\s^2^(Fo^2^)+(0.0404P)^2^+1.7293P] where P=(Fo^2^+2Fc^2^)/3'
_refine_ls_weighting_scheme calc
_refine_ls_wR_factor_gt 0.0756
_refine_ls_wR_factor_ref 0.0790
_reflns_number_gt 12187
_reflns_number_total 13297
_reflns_threshold_expression >2sigma(I)
_cod_data_source_file ic900495s_si_001_2.cif
_cod_data_source_block '[1-H][AlCl4]'
_cod_depositor_comments
;
The following automatic conversions were performed:
'_symmetry_cell_setting' value 'Orthorhombic' changed to 'orthorhombic'
according to '/home/saulius/struct/CIF-dictionaries/cif_core.dic'
dictionary named 'cif_core.dic' version 2.4.1 from 2010-06-29.

Automatic conversion script
Id: cif_fix_enum 1527 2010-12-29 10:47:43Z saulius 
;
_cod_database_code 4302826

loop_
_symmetry_equiv_pos_as_xyz
'x, y, z'
'-x, -y, z+1/2'
'x+1/2, -y+1/2, z'
'-x+1/2, y+1/2, z+1/2'

loop_
_atom_site_label
_atom_site_type_symbol
_atom_site_fract_x
_atom_site_fract_y
_atom_site_fract_z
_atom_site_U_iso_or_equiv
_atom_site_adp_type
_atom_site_occupancy
_atom_site_symmetry_multiplicity
_atom_site_calc_flag
_atom_site_refinement_flags
_atom_site_disorder_assembly
_atom_site_disorder_group
Mo1 Mo 0.789562(7) 0.910385(9) 0.805711(17) 0.01428(4) Uani 1 1 d . . .
N4 N 0.72021(8) 0.94845(11) 0.82658(14) 0.0189(4) Uani 1 1 d . . .
N5 N 0.66720(8) 0.98116(12) 0.83277(15) 0.0214(4) Uani 1 1 d . . .
C4 C 0.63541(9) 0.96382(13) 0.91573(19) 0.0198(4) Uani 1 1 d . . .
H1 H 0.6492(12) 0.9313(17) 0.973(2) 0.024 Uiso 1 1 d . . .
C41 C 0.57759(9) 0.99751(13) 0.93017(19) 0.0198(4) Uani 1 1 d . . .
C42 C 0.55179(10) 1.04650(14) 0.8510(2) 0.0241(5) Uani 1 1 d . . .
H42 H 0.5717 1.0580 0.7873 0.029 Uiso 1 1 calc R . .
C43 C 0.49682(11) 1.07747(16) 0.8683(2) 0.0310(6) Uani 1 1 d . . .
H43 H 0.4797 1.1099 0.8160 0.037 Uiso 1 1 calc R . .
C44 C 0.46684(11) 1.06036(17) 0.9633(2) 0.0311(6) Uani 1 1 d . . .
H44 H 0.4296 1.0808 0.9740 0.037 Uiso 1 1 calc R . .
C45 C 0.49207(11) 1.01316(17) 1.0419(2) 0.0300(6) Uani 1 1 d . . .
H45 H 0.4721 1.0026 1.1059 0.036 Uiso 1 1 calc R . .
C46 C 0.54756(10) 0.98119(15) 1.0254(2) 0.0248(5) Uani 1 1 d . . .
H46 H 0.5644 0.9490 1.0782 0.030 Uiso 1 1 calc R . .
N1 N 0.78082(8) 0.79642(10) 0.82084(16) 0.0189(4) Uani 1 1 d . . .
C11 C 0.83234(10) 0.75848(13) 0.86700(18) 0.0198(4) Uani 1 1 d . . .
C12 C 0.87394(10) 0.72650(12) 0.7974(2) 0.0241(4) Uani 1 1 d . . .
H12 H 0.8694 0.7312 0.7228 0.029 Uiso 1 1 calc R . .
C13 C 0.92274(12) 0.68704(15) 0.8402(2) 0.0301(5) Uani 1 1 d . . .
C131 C 0.96681(13) 0.64905(18) 0.7646(3) 0.0407(7) Uani 1 1 d . . .
H13A H 0.9545 0.5958 0.7471 0.061 Uiso 1 1 calc R . .
H13B H 1.0042 0.6472 0.7995 0.061 Uiso 1 1 calc R . .
H13C H 0.9696 0.6801 0.6994 0.061 Uiso 1 1 calc R . .
C14 C 0.92885(12) 0.68169(15) 0.9520(2) 0.0316(6) Uani 1 1 d . . .
H14 H 0.9613 0.6559 0.9805 0.038 Uiso 1 1 calc R . .
C15 C 0.88777(11) 0.71382(15) 1.0227(2) 0.0273(5) Uani 1 1 d . . .
C151 C 0.89490(13) 0.70543(18) 1.1439(2) 0.0360(6) Uani 1 1 d . . .
H15A H 0.8738 0.6594 1.1685 0.054 Uiso 1 1 calc R . .
H15B H 0.8799 0.7522 1.1791 0.054 Uiso 1 1 calc R . .
H15C H 0.9355 0.6993 1.1611 0.054 Uiso 1 1 calc R . .
C16 C 0.83935(10) 0.75279(14) 0.97938(19) 0.0219(4) Uani 1 1 d . . .
H16 H 0.8116 0.7751 1.0253 0.026 Uiso 1 1 calc R . .
C17 C 0.72693(9) 0.74405(12) 0.8134(2) 0.0200(4) Uani 1 1 d . . .
C171 C 0.74530(12) 0.65998(14) 0.7780(2) 0.0293(5) Uani 1 1 d . . .
H17A H 0.7113 0.6269 0.7708 0.044 Uiso 1 1 calc R . .
H17B H 0.7709 0.6375 0.8314 0.044 Uiso 1 1 calc R . .
H17C H 0.7652 0.6629 0.7096 0.044 Uiso 1 1 calc R . .
C172 C 0.69705(11) 0.74237(15) 0.92441(19) 0.0248(5) Uani 1 1 d . . .
H17D H 0.6869 0.7958 0.9455 0.037 Uiso 1 1 calc R . .
H17E H 0.7231 0.7199 0.9770 0.037 Uiso 1 1 calc R . .
H17F H 0.6624 0.7104 0.9203 0.037 Uiso 1 1 calc R . .
C173 C 0.68487(12) 0.77841(15) 0.7295(2) 0.0274(5) Uani 1 1 d . . .
H17G H 0.6718 0.8301 0.7528 0.041 Uiso 1 1 calc R . .
H17H H 0.6519 0.7435 0.7218 0.041 Uiso 1 1 calc R . .
H17I H 0.7045 0.7833 0.6610 0.041 Uiso 1 1 calc R . .
N2 N 0.83945(8) 0.96159(11) 0.91178(15) 0.0181(4) Uani 1 1 d . . .
C21 C 0.90019(10) 0.96905(14) 0.87644(18) 0.0207(4) Uani 1 1 d . . .
C22 C 0.93899(10) 0.90700(14) 0.8981(2) 0.0242(5) Uani 1 1 d . . .
H22 H 0.9259 0.8605 0.9312 0.029 Uiso 1 1 calc R . .
C23 C 0.99805(11) 0.91504(15) 0.8696(2) 0.0268(5) Uani 1 1 d . . .
C231 C 1.04053(11) 0.84818(18) 0.8942(3) 0.0376(6) Uani 1 1 d . . .
H23A H 1.0489 0.8475 0.9705 0.056 Uiso 1 1 calc R . .
H23B H 1.0760 0.8566 0.8545 0.056 Uiso 1 1 calc R . .
H23C H 1.0236 0.7981 0.8734 0.056 Uiso 1 1 calc R . .
C24 C 1.01658(10) 0.98543(15) 0.8207(2) 0.0294(5) Uani 1 1 d . . .
H24 H 1.0558 0.9913 0.8034 0.035 Uiso 1 1 calc R . .
C25 C 0.97809(10) 1.04733(14) 0.7971(2) 0.0272(5) Uani 1 1 d . . .
C251 C 0.99950(13) 1.12287(18) 0.7446(3) 0.0388(7) Uani 1 1 d . . .
H25A H 1.0025 1.1150 0.6677 0.058 Uiso 1 1 calc R . .
H25B H 1.0371 1.1364 0.7733 0.058 Uiso 1 1 calc R . .
H25C H 0.9726 1.1654 0.7592 0.058 Uiso 1 1 calc R . .
C26 C 0.91957(10) 1.03842(14) 0.82449(18) 0.0232(5) Uani 1 1 d . . .
H26 H 0.8932 1.0788 0.8082 0.028 Uiso 1 1 calc R . .
C27 C 0.82667(10) 1.00195(13) 1.01895(18) 0.0195(4) Uani 1 1 d . . .
C271 C 0.86812(12) 0.96882(18) 1.1054(2) 0.0331(6) Uani 1 1 d . . .
H27A H 0.8584 0.9913 1.1746 0.050 Uiso 1 1 calc R . .
H27B H 0.9076 0.9826 1.0870 0.050 Uiso 1 1 calc R . .
H27C H 0.8643 0.9118 1.1086 0.050 Uiso 1 1 calc R . .
C272 C 0.83412(12) 1.09263(14) 1.0086(2) 0.0300(5) Uani 1 1 d . . .
H27D H 0.8212 1.1180 1.0741 0.045 Uiso 1 1 calc R . .
H27E H 0.8113 1.1117 0.9487 0.045 Uiso 1 1 calc R . .
H27F H 0.8745 1.1049 0.9965 0.045 Uiso 1 1 calc R . .
C273 C 0.76372(11) 0.98466(15) 1.0529(2) 0.0238(5) Uani 1 1 d . . .
H27G H 0.7375 1.0126 1.0057 0.036 Uiso 1 1 calc R . .
H27H H 0.7578 1.0021 1.1261 0.036 Uiso 1 1 calc R . .
H27I H 0.7564 0.9283 1.0481 0.036 Uiso 1 1 calc R . .
N3 N 0.80845(9) 0.93967(11) 0.65809(15) 0.0202(4) Uani 1 1 d . . .
C31 C 0.84509(10) 0.88030(14) 0.60531(18) 0.0225(5) Uani 1 1 d . . .
C32 C 0.82005(11) 0.81671(14) 0.54800(18) 0.0233(5) Uani 1 1 d . . .
H32 H 0.7797 0.8130 0.5422 0.028 Uiso 1 1 calc R . .
C33 C 0.85544(11) 0.75886(15) 0.49944(19) 0.0251(5) Uani 1 1 d . . .
C331 C 0.82848(13) 0.68802(15) 0.4426(2) 0.0308(5) Uani 1 1 d . . .
H33A H 0.8280 0.6431 0.4908 0.046 Uiso 1 1 calc R . .
H33B H 0.8511 0.6751 0.3794 0.046 Uiso 1 1 calc R . .
H33C H 0.7893 0.7009 0.4213 0.046 Uiso 1 1 calc R . .
C34 C 0.91598(12) 0.76715(16) 0.5067(2) 0.0303(5) Uani 1 1 d . . .
H34 H 0.9398 0.7294 0.4736 0.036 Uiso 1 1 calc R . .
C35 C 0.94145(12) 0.83040(17) 0.5620(2) 0.0305(5) Uani 1 1 d . . .
C351 C 1.00681(13) 0.8386(2) 0.5679(3) 0.0411(7) Uani 1 1 d . . .
H35A H 1.0247 0.7990 0.5226 0.062 Uiso 1 1 calc R . .
H35B H 1.0194 0.8313 0.6414 0.062 Uiso 1 1 calc R . .
H35C H 1.0180 0.8908 0.5434 0.062 Uiso 1 1 calc R . .
C36 C 0.90535(11) 0.88689(15) 0.61254(19) 0.0251(5) Uani 1 1 d . . .
H36 H 0.9219 0.9289 0.6510 0.030 Uiso 1 1 calc R . .
C37 C 0.78153(13) 1.00267(15) 0.5860(2) 0.0293(6) Uani 1 1 d . . .
C371 C 0.8220(2) 1.0198(2) 0.4910(3) 0.0702(14) Uani 1 1 d . . .
H37A H 0.8258 0.9727 0.4473 0.105 Uiso 1 1 calc R . .
H37B H 0.8597 1.0352 0.5178 0.105 Uiso 1 1 calc R . .
H37C H 0.8061 1.0623 0.4480 0.105 Uiso 1 1 calc R . .
C372 C 0.77305(14) 1.07873(15) 0.6524(2) 0.0329(6) Uani 1 1 d . . .
H37D H 0.8103 1.0978 0.6769 0.049 Uiso 1 1 calc R . .
H37E H 0.7487 1.0674 0.7139 0.049 Uiso 1 1 calc R . .
H37F H 0.7548 1.1187 0.6083 0.049 Uiso 1 1 calc R . .
C373 C 0.72151(18) 0.9747(2) 0.5458(3) 0.0566(10) Uani 1 1 d . . .
H37G H 0.6974 0.9615 0.6068 0.085 Uiso 1 1 calc R . .
H37H H 0.7262 0.9284 0.5007 0.085 Uiso 1 1 calc R . .
H37I H 0.7034 1.0166 0.5048 0.085 Uiso 1 1 calc R . .
Al1 Al 0.66327(3) 0.83399(4) 0.26625(6) 0.02359(14) Uani 1 1 d DU . .
Cl1 Cl 0.64234(3) 0.78614(4) 0.42199(5) 0.03582(15) Uani 1 1 d DU . .
Cl2 Cl 0.60416(3) 0.78654(4) 0.14800(6) 0.03835(15) Uani 1 1 d DU . .
Cl3 Cl 0.65389(3) 0.96100(3) 0.26549(5) 0.02688(12) Uani 1 1 d DU . .
Cl4 Cl 0.75081(3) 0.80169(5) 0.22737(6) 0.03973(16) Uani 1 1 d DU . .

loop_
_atom_site_aniso_label
_atom_site_aniso_U_11
_atom_site_aniso_U_22
_atom_site_aniso_U_33
_atom_site_aniso_U_23
_atom_site_aniso_U_13
_atom_site_aniso_U_12
Mo1 0.01435(7) 0.01333(7) 0.01515(6) 0.00108(8) -0.00008(8) 0.00082(6)
N4 0.0158(8) 0.0182(8) 0.0227(11) -0.0001(7) -0.0020(6) 0.0025(6)
N5 0.0166(8) 0.0225(9) 0.0251(10) -0.0023(7) -0.0033(7) 0.0031(7)
C4 0.0147(10) 0.0173(10) 0.0274(11) 0.0009(8) -0.0029(8) 0.0005(8)
C41 0.0146(10) 0.0181(10) 0.0266(11) -0.0024(8) -0.0045(8) -0.0010(8)
C42 0.0203(11) 0.0256(12) 0.0265(11) 0.0030(9) -0.0037(9) 0.0004(9)
C43 0.0222(12) 0.0305(13) 0.0401(14) 0.0051(11) -0.0072(10) 0.0067(10)
C44 0.0186(11) 0.0345(14) 0.0403(14) -0.0042(11) -0.0015(10) 0.0067(10)
C45 0.0200(13) 0.0385(16) 0.0316(13) -0.0028(11) 0.0040(10) 0.0008(11)
C46 0.0196(11) 0.0280(12) 0.0269(11) 0.0029(10) -0.0040(9) 0.0031(9)
N1 0.0187(8) 0.0157(7) 0.0223(11) 0.0021(7) 0.0018(7) 0.0012(6)
C11 0.0217(11) 0.0157(10) 0.0220(10) 0.0024(8) -0.0010(8) 0.0008(8)
C12 0.0275(10) 0.0181(9) 0.0269(11) 0.0021(10) 0.0044(11) 0.0012(8)
C13 0.0318(13) 0.0230(11) 0.0357(13) 0.0017(9) 0.0032(10) 0.0061(10)
C131 0.0363(15) 0.0406(16) 0.0454(15) -0.0001(13) 0.0093(13) 0.0185(13)
C14 0.0311(13) 0.0241(12) 0.0397(14) 0.0084(11) -0.0029(11) 0.0075(10)
C15 0.0294(13) 0.0257(12) 0.0268(12) 0.0076(9) -0.0032(10) 0.0009(10)
C151 0.0351(15) 0.0420(16) 0.0310(13) 0.0116(12) -0.0077(11) 0.0059(12)
C16 0.0235(11) 0.0183(10) 0.0238(11) 0.0025(8) 0.0008(9) -0.0001(9)
C17 0.0236(9) 0.0164(8) 0.0200(9) 0.0019(10) -0.0013(10) -0.0044(7)
C171 0.0334(13) 0.0198(10) 0.0346(14) -0.0045(9) -0.0036(10) -0.0032(10)
C172 0.0236(11) 0.0297(12) 0.0212(10) 0.0011(9) 0.0019(9) -0.0089(10)
C173 0.0305(13) 0.0253(12) 0.0264(11) 0.0058(10) -0.0067(10) -0.0058(10)
N2 0.0157(8) 0.0195(9) 0.0190(8) -0.0010(7) 0.0002(7) 0.0010(7)
C21 0.0185(10) 0.0224(11) 0.0212(10) -0.0028(8) -0.0006(8) -0.0014(9)
C22 0.0204(11) 0.0259(12) 0.0264(11) -0.0014(9) -0.0004(9) 0.0025(9)
C23 0.0201(11) 0.0301(13) 0.0303(12) -0.0031(10) -0.0010(9) 0.0017(9)
C231 0.0202(12) 0.0414(16) 0.0513(17) 0.0011(13) 0.0016(12) 0.0098(11)
C24 0.0166(10) 0.0383(13) 0.0333(14) -0.0030(11) 0.0054(10) -0.0017(9)
C25 0.0256(10) 0.0279(11) 0.0282(12) 0.0002(11) 0.0040(11) -0.0033(9)
C251 0.0317(14) 0.0371(15) 0.0475(17) 0.0085(13) 0.0119(12) -0.0053(12)
C26 0.0230(10) 0.0217(10) 0.0250(13) -0.0002(8) 0.0024(8) -0.0002(8)
C27 0.0180(10) 0.0196(10) 0.0210(10) -0.0033(8) -0.0003(8) -0.0009(8)
C271 0.0289(13) 0.0456(16) 0.0248(12) -0.0022(11) -0.0030(10) 0.0056(12)
C272 0.0325(14) 0.0220(12) 0.0355(13) -0.0085(10) 0.0099(11) -0.0032(10)
C273 0.0203(12) 0.0280(12) 0.0232(11) -0.0039(9) 0.0047(9) -0.0020(10)
N3 0.0247(10) 0.0180(9) 0.0181(9) 0.0044(7) 0.0024(7) -0.0004(8)
C31 0.0286(12) 0.0197(10) 0.0192(10) 0.0042(8) 0.0027(9) 0.0000(9)
C32 0.0257(12) 0.0233(11) 0.0207(11) 0.0039(9) 0.0011(9) -0.0012(9)
C33 0.0317(13) 0.0242(12) 0.0193(10) 0.0002(9) 0.0041(9) -0.0011(10)
C331 0.0397(15) 0.0219(12) 0.0307(13) -0.0070(10) 0.0043(11) -0.0005(10)
C34 0.0330(14) 0.0316(13) 0.0264(12) -0.0033(10) 0.0090(10) 0.0028(11)
C35 0.0272(13) 0.0359(14) 0.0283(12) 0.0008(10) 0.0075(10) -0.0022(11)
C351 0.0284(14) 0.0521(19) 0.0428(16) -0.0093(14) 0.0087(12) 0.0000(13)
C36 0.0292(12) 0.0252(11) 0.0209(10) -0.0002(9) 0.0046(9) -0.0056(10)
C37 0.0459(17) 0.0206(12) 0.0212(11) 0.0084(9) -0.0002(10) 0.0064(11)
C371 0.115(4) 0.047(2) 0.049(2) 0.0317(17) 0.043(2) 0.038(2)
C372 0.0455(15) 0.0200(12) 0.0334(13) 0.0062(10) 0.0035(12) 0.0066(11)
C373 0.077(3) 0.0365(17) 0.056(2) -0.0003(15) -0.0396(19) 0.0103(17)
Al1 0.0253(3) 0.0233(3) 0.0222(3) 0.0032(3) 0.0042(3) 0.0044(3)
Cl1 0.0470(4) 0.0305(3) 0.0300(3) 0.0117(2) 0.0123(3) 0.0095(3)
Cl2 0.0424(4) 0.0374(4) 0.0353(3) -0.0072(3) -0.0008(3) -0.0055(3)
Cl3 0.0279(3) 0.0234(3) 0.0293(3) 0.0044(2) 0.0013(2) 0.0008(2)
Cl4 0.0314(3) 0.0487(4) 0.0391(3) 0.0087(3) 0.0104(3) 0.0173(3)

loop_
_atom_type_symbol
_atom_type_description
_atom_type_scat_dispersion_real
_atom_type_scat_dispersion_imag
_atom_type_scat_source
C C 0.0033 0.0016 'International Tables Vol C Tables 4.2.6.8 and 6.1.1.4'
H H 0.0000 0.0000 'International Tables Vol C Tables 4.2.6.8 and 6.1.1.4'
N N 0.0061 0.0033 'International Tables Vol C Tables 4.2.6.8 and 6.1.1.4'
Al Al 0.0645 0.0514 'International Tables Vol C Tables 4.2.6.8 and 6.1.1.4'
Cl Cl 0.1484 0.1585 'International Tables Vol C Tables 4.2.6.8 and 6.1.1.4'
Mo Mo -1.6832 0.6857 'International Tables Vol C Tables 4.2.6.8 and 6.1.1.4'

loop_
_geom_angle_atom_site_label_1
_geom_angle_atom_site_label_2
_geom_angle_atom_site_label_3
_geom_angle
_geom_angle_site_symmetry_1
_geom_angle_site_symmetry_3
_geom_angle_publ_flag
N4 Mo1 N1 104.75(8) . . ?
N4 Mo1 N3 104.60(8) . . ?
N1 Mo1 N3 111.42(8) . . ?
N4 Mo1 N2 106.16(8) . . ?
N1 Mo1 N2 115.72(8) . . ?
N3 Mo1 N2 113.04(8) . . ?
N5 N4 Mo1 174.21(16) . . ?
C4 N5 N4 117.86(19) . . ?
N5 C4 C41 121.7(2) . . ?
N5 C4 H1 122(2) . . ?
C41 C4 H1 116(2) . . ?
C46 C41 C42 119.6(2) . . ?
C46 C41 C4 118.7(2) . . ?
C42 C41 C4 121.7(2) . . ?
C43 C42 C41 119.8(2) . . ?
C42 C43 C44 120.3(2) . . ?
C45 C44 C43 120.3(2) . . ?
C44 C45 C46 120.0(2) . . ?
C41 C46 C45 120.0(2) . . ?
C11 N1 C17 115.55(17) . . ?
C11 N1 Mo1 112.66(14) . . ?
C17 N1 Mo1 130.60(13) . . ?
C12 C11 C16 120.5(2) . . ?
C12 C11 N1 118.8(2) . . ?
C16 C11 N1 120.7(2) . . ?
C11 C12 C13 119.7(3) . . ?
C14 C13 C12 119.0(2) . . ?
C14 C13 C131 121.1(2) . . ?
C12 C13 C131 119.8(3) . . ?
C13 C14 C15 121.9(2) . . ?
C14 C15 C16 118.7(2) . . ?
C14 C15 C151 120.7(2) . . ?
C16 C15 C151 120.6(2) . . ?
C15 C16 C11 120.2(2) . . ?
N1 C17 C173 109.69(18) . . ?
N1 C17 C172 108.70(19) . . ?
C173 C17 C172 109.3(2) . . ?
N1 C17 C171 108.93(18) . . ?
C173 C17 C171 109.0(2) . . ?
C172 C17 C171 111.15(19) . . ?
C21 N2 C27 113.96(17) . . ?
C21 N2 Mo1 113.43(13) . . ?
C27 N2 Mo1 132.32(14) . . ?
C22 C21 C26 120.3(2) . . ?
C22 C21 N2 119.1(2) . . ?
C26 C21 N2 120.6(2) . . ?
C21 C22 C23 119.7(2) . . ?
C24 C23 C22 119.0(2) . . ?
C24 C23 C231 121.2(2) . . ?
C22 C23 C231 119.9(2) . . ?
C23 C24 C25 121.9(2) . . ?
C26 C25 C24 118.7(2) . . ?
C26 C25 C251 120.6(2) . . ?
C24 C25 C251 120.7(2) . . ?
C25 C26 C21 120.4(2) . . ?
N2 C27 C273 109.69(18) . . ?
N2 C27 C271 109.03(18) . . ?
C273 C27 C271 109.0(2) . . ?
N2 C27 C272 110.37(19) . . ?
C273 C27 C272 108.38(19) . . ?
C271 C27 C272 110.3(2) . . ?
C31 N3 C37 116.68(18) . . ?
C31 N3 Mo1 112.15(14) . . ?
C37 N3 Mo1 129.74(16) . . ?
C36 C31 C32 120.0(2) . . ?
C36 C31 N3 119.4(2) . . ?
C32 C31 N3 120.6(2) . . ?
C33 C32 C31 120.3(2) . . ?
C34 C33 C32 118.7(2) . . ?
C34 C33 C331 120.9(2) . . ?
C32 C33 C331 120.4(2) . . ?
C35 C34 C33 121.6(2) . . ?
C34 C35 C36 119.0(2) . . ?
C34 C35 C351 120.8(2) . . ?
C36 C35 C351 120.2(3) . . ?
C31 C36 C35 120.3(2) . . ?
N3 C37 C371 109.6(2) . . ?
N3 C37 C372 108.6(2) . . ?
C371 C37 C372 109.5(3) . . ?
N3 C37 C373 110.0(2) . . ?
C371 C37 C373 110.8(3) . . ?
C372 C37 C373 108.3(3) . . ?
Cl4 Al1 Cl1 108.57(4) . . ?
Cl4 Al1 Cl3 110.24(4) . . ?
Cl1 Al1 Cl3 110.77(4) . . ?
Cl4 Al1 Cl2 110.34(4) . . ?
Cl1 Al1 Cl2 109.33(4) . . ?
Cl3 Al1 Cl2 107.59(4) . . ?

loop_
_geom_bond_atom_site_label_1
_geom_bond_atom_site_label_2
_geom_bond_distance
_geom_bond_site_symmetry_2
_geom_bond_publ_flag
Mo1 N4 1.7326(18) . ?
Mo1 N1 1.9289(17) . ?
Mo1 N3 1.9361(18) . ?
Mo1 N2 1.9387(19) . ?
N4 N5 1.336(2) . ?
N5 C4 1.290(3) . ?
C4 H1 0.945(30) . ?
C4 C41 1.452(3) . ?
C41 C46 1.390(3) . ?
C41 C42 1.406(3) . ?
C42 C43 1.380(3) . ?
C43 C44 1.390(4) . ?
C44 C45 1.378(4) . ?
C45 C46 1.395(3) . ?
N1 C11 1.457(3) . ?
N1 C17 1.518(3) . ?
C11 C12 1.391(3) . ?
C11 C16 1.400(3) . ?
C12 C13 1.403(3) . ?
C13 C14 1.390(4) . ?
C13 C131 1.516(4) . ?
C14 C15 1.392(4) . ?
C15 C16 1.394(3) . ?
C15 C151 1.512(4) . ?
C17 C173 1.528(3) . ?
C17 C172 1.532(3) . ?
C17 C171 1.534(3) . ?
N2 C21 1.465(3) . ?
N2 C27 1.514(3) . ?
C21 C22 1.394(3) . ?
C21 C26 1.400(3) . ?
C22 C23 1.406(3) . ?
C23 C24 1.391(4) . ?
C23 C231 1.515(4) . ?
C24 C25 1.393(3) . ?
C25 C26 1.392(3) . ?
C25 C251 1.504(4) . ?
C27 C273 1.530(3) . ?
C27 C271 1.533(3) . ?
C27 C272 1.534(3) . ?
N3 C31 1.456(3) . ?
N3 C37 1.512(3) . ?
C31 C36 1.389(3) . ?
C31 C32 1.402(3) . ?
C32 C33 1.399(3) . ?
C33 C34 1.398(4) . ?
C33 C331 1.511(3) . ?
C34 C35 1.389(4) . ?
C35 C36 1.404(4) . ?
C35 C351 1.507(4) . ?
C37 C371 1.522(4) . ?
C37 C372 1.528(4) . ?
C37 C373 1.536(5) . ?
Al1 Cl4 2.1336(10) . ?
Al1 Cl1 2.1373(9) . ?
Al1 Cl3 2.1389(9) . ?
Al1 Cl2 2.1447(10) . ?
